data_7018711
loop_
_publ_author_name
'Su, Shengqun'
'Wang, Song'
'Song, Xuezhi'
'Song, Shuyan'
'Qin, Chao'
'Zhu, Min'
'Hao, Zhaomin'
'Zhao, Shuna'
'Zhang, Hongjie'

_publ_section_title
;
 Syntheses, structures, photoluminescence, and magnetic properties of
 (3,6)- and 4-connected lanthanide metal-organic frameworks with a
 semirigid tricarboxylate ligand.
;
_journal_issue 16
_journal_name_full 'Dalton transactions (Cambridge, England : 2003)'
_journal_page_first 4772
_journal_page_last 4779
_journal_paper_doi 10.1039/c2dt12346k
_journal_volume 41
_journal_year 2012
_chemical_formula_moiety 'C21 H20.50 N3 O11.25 Pr'
_chemical_formula_sum 'C21 H20.5 N3 O11.25 Pr'
_chemical_formula_weight 635.81
_chemical_melting_point ?
_chemical_name_systematic
;
?
;
_space_group_IT_number 15
_symmetry_cell_setting monoclinic
_symmetry_space_group_name_Hall '-C 2yc'
_symmetry_space_group_name_H-M 'C 1 2/c 1'
_atom_sites_solution_hydrogens geom
_atom_sites_solution_primary direct
_atom_sites_solution_secondary difmap
_audit_creation_method SHELXL-97
_cell_angle_alpha 90.00
_cell_angle_beta 124.2040(10)
_cell_angle_gamma 90.00
_cell_formula_units_Z 8
_cell_length_a 23.7046(11)
_cell_length_b 15.7987(7)
_cell_length_c 16.2398(14)
_cell_measurement_reflns_used 4989
_cell_measurement_temperature 185(2)
_cell_measurement_theta_max 26.10
_cell_measurement_theta_min 1.66
_cell_volume 5029.9(5)
_computing_cell_refinement 'Bruker SMART'
_computing_data_collection 'Bruker SMART'
_computing_data_reduction 'Bruker SAINT'
_computing_molecular_graphics SHELXP-97
_computing_publication_material SHELXTL
_computing_structure_refinement 'SHELXL-97 (Sheldrick, 1997)'
_computing_structure_solution 'SHELXS-97 (Sheldrick, 1990)'
_diffrn_ambient_temperature 185(2)
_diffrn_detector_area_resol_mean 9.00cm
_diffrn_measured_fraction_theta_full 0.999
_diffrn_measured_fraction_theta_max 0.999
_diffrn_measurement_device_type 'CCD area detector'
_diffrn_measurement_method 'phi and omega scans'
_diffrn_radiation_monochromator graphite
_diffrn_radiation_source 'fine-focus sealed tube'
_diffrn_radiation_type MoK\a
_diffrn_radiation_wavelength 0.71073
_diffrn_reflns_av_R_equivalents 0.0245
_diffrn_reflns_av_sigmaI/netI 0.0288
_diffrn_reflns_limit_h_max 21
_diffrn_reflns_limit_h_min -29
_diffrn_reflns_limit_k_max 19
_diffrn_reflns_limit_k_min -12
_diffrn_reflns_limit_l_max 20
_diffrn_reflns_limit_l_min -20
_diffrn_reflns_number 13801
_diffrn_reflns_theta_full 26.10
_diffrn_reflns_theta_max 26.10
_diffrn_reflns_theta_min 1.66
_diffrn_standards_decay_% none
_diffrn_standards_interval_count none
_diffrn_standards_interval_time none
_diffrn_standards_number none
_exptl_absorpt_coefficient_mu 2.001
_exptl_absorpt_correction_T_max 0.7024
_exptl_absorpt_correction_T_min 0.6243
_exptl_absorpt_correction_type empirical
_exptl_absorpt_process_details SADABS
_exptl_crystal_colour 'light yellow'
_exptl_crystal_density_diffrn 1.679
_exptl_crystal_density_method 'not measured'
_exptl_crystal_description rod
_exptl_crystal_F_000 2532
_exptl_crystal_size_max 0.26
_exptl_crystal_size_mid 0.21
_exptl_crystal_size_min 0.19
_refine_diff_density_max 1.830
_refine_diff_density_min -2.339
_refine_diff_density_rms 0.114
_refine_ls_extinction_method none
_refine_ls_goodness_of_fit_ref 1.043
_refine_ls_hydrogen_treatment constr
_refine_ls_matrix_type full
_refine_ls_number_parameters 298
_refine_ls_number_reflns 4989
_refine_ls_number_restraints 6
_refine_ls_restrained_S_all 1.043
_refine_ls_R_factor_all 0.0377
_refine_ls_R_factor_gt 0.0345
_refine_ls_shift/su_max 0.001
_refine_ls_shift/su_mean 0.000
_refine_ls_structure_factor_coef Fsqd
_refine_ls_weighting_details 'calc w=1/[\s^2^(Fo^2^)+(0.0321P)^2^+41.0532P] where P=(Fo^2^+2Fc^2^)/3'
_refine_ls_weighting_scheme calc
_refine_ls_wR_factor_gt 0.0809
_refine_ls_wR_factor_ref 0.0832
_reflns_number_gt 4542
_reflns_number_total 4989
_reflns_threshold_expression >2sigma(I)
_cod_data_source_file c2dt12346k.txt
_cod_data_source_block 3
_cod_depositor_comments
;
The following automatic conversions were performed:

'_chemical_melting_point' value 'not measured' was changed to '?' -
the value is undefined or not given.

'_symmetry_cell_setting' value
'Monoclinic' changed to 'monoclinic' according to
/home/saulius/struct/CIF-dictionaries/cif_core.dic dictionary named
'cif_core.dic' version 2.4.1 from 2010-06-29.

Automatic conversion script
Id: cif_fix_values 1715 2011-07-08 13:25:40Z adriana 
;
_cod_original_sg_symbol_H-M C2/c
_cod_original_formula_sum 'C21 H20.50 N3 O11.25 Pr'
_cod_database_code 7018711

loop_
_symmetry_equiv_pos_as_xyz
'x, y, z'
'-x, y, -z+1/2'
'x+1/2, y+1/2, z'
'-x+1/2, y+1/2, -z+1/2'
'-x, -y, -z'
'x, -y, z-1/2'
'-x+1/2, -y+1/2, -z'
'x+1/2, -y+1/2, z-1/2'

loop_
_atom_site_label
_atom_site_type_symbol
_atom_site_fract_x
_atom_site_fract_y
_atom_site_fract_z
_atom_site_U_iso_or_equiv
_atom_site_adp_type
_atom_site_occupancy
_atom_site_symmetry_multiplicity
_atom_site_calc_flag
_atom_site_refinement_flags
_atom_site_disorder_assembly
_atom_site_disorder_group
Pr1 Pr 0.189154(9) 0.170699(12) 0.378545(14) 0.01509(8) Uani 1 1 d . . .
C1 C 0.3722(2) 0.0369(2) 0.6775(3) 0.0216(8) Uani 1 1 d . . .
C2 C 0.3601(2) -0.0450(2) 0.6409(3) 0.0228(8) Uani 1 1 d . . .
H2A H 0.3234 -0.0562 0.5741 0.027 Uiso 1 1 calc R . .
C3 C 0.4017(2) -0.1108(3) 0.7020(3) 0.0244(8) Uani 1 1 d . . .
C4 C 0.4559(2) -0.0947(3) 0.7999(3) 0.0250(9) Uani 1 1 d . . .
C5 C 0.4689(2) -0.0120(3) 0.8347(3) 0.0305(10) Uani 1 1 d . . .
H5A H 0.5067 -0.0002 0.9005 0.037 Uiso 1 1 calc R . .
C6 C 0.4274(2) 0.0531(3) 0.7743(3) 0.0292(9) Uani 1 1 d . . .
H6A H 0.4366 0.1095 0.7989 0.035 Uiso 1 1 calc R . .
C7 C 0.4820(2) -0.1903(3) 0.9271(3) 0.0233(8) Uani 1 1 d . . .
C8 C 0.4163(2) -0.1870(3) 0.9042(3) 0.0236(8) Uani 1 1 d . . .
H8A H 0.3809 -0.1610 0.8443 0.028 Uiso 1 1 calc R . .
C9 C 0.40234(19) -0.2221(2) 0.9694(3) 0.0205(8) Uani 1 1 d . . .
C10 C 0.45478(19) -0.2581(2) 1.0588(3) 0.0199(8) Uani 1 1 d . . .
H10A H 0.4457 -0.2802 1.1047 0.024 Uiso 1 1 calc R . .
C11 C 0.52072(19) -0.2613(2) 1.0805(3) 0.0188(8) Uani 1 1 d . . .
C12 C 0.53449(19) -0.2276(2) 1.0142(3) 0.0197(8) Uani 1 1 d . . .
H12A H 0.5792 -0.2303 1.0285 0.024 Uiso 1 1 calc R . .
C13 C 0.3242(2) 0.1076(3) 0.6132(3) 0.0227(8) Uani 1 1 d . . .
C14 C 0.32988(19) -0.2199(2) 0.9392(3) 0.0212(8) Uani 1 1 d . . .
C15 C 0.57806(19) -0.2987(2) 1.1767(3) 0.0192(8) Uani 1 1 d . . .
C19 C 0.0722(3) 0.0425(3) 0.3888(4) 0.0484(5) Uani 1 1 d . A .
H19A H 0.0345 0.0769 0.3427 0.058 Uiso 1 1 calc R . .
C20 C -0.0105(3) -0.0591(3) 0.3699(4) 0.0484(5) Uani 1 1 d . . .
H20A H -0.0423 -0.0140 0.3284 0.073 Uiso 1 1 calc R . .
H20B H -0.0163 -0.0728 0.4236 0.073 Uiso 1 1 calc R . .
H20C H -0.0197 -0.1096 0.3290 0.073 Uiso 1 1 calc R . .
C21 C 0.1146(3) -0.0886(3) 0.4792(4) 0.0484(5) Uani 1 1 d . . .
H21A H 0.1585 -0.0619 0.5026 0.073 Uiso 1 1 calc R . .
H21B H 0.1101 -0.1409 0.4434 0.073 Uiso 1 1 calc R . .
H21C H 0.1125 -0.1019 0.5364 0.073 Uiso 1 1 calc R . .
N1 N 0.3855(2) -0.1959(2) 0.6596(3) 0.0348(9) Uani 1 1 d . . .
N2 N 0.2293(2) -0.0864(3) 0.2843(3) 0.0508(7) Uani 1 1 d . . .
N3 N 0.0593(2) -0.0308(3) 0.4125(4) 0.0484(5) Uani 1 1 d . . .
O1 O 0.33316(17) 0.17715(17) 0.6564(2) 0.0313(7) Uani 1 1 d . . .
O2 O 0.27958(14) 0.09058(18) 0.5240(2) 0.0267(6) Uani 1 1 d . . .
O3 O 0.3490(2) -0.2023(2) 0.5685(3) 0.0542(10) Uani 1 1 d . . .
O4 O 0.4082(3) -0.2569(2) 0.7146(3) 0.0639(13) Uani 1 1 d . . .
O5 O 0.28734(14) -0.1782(2) 0.8631(2) 0.0298(7) Uani 1 1 d . . .
O6 O 0.31266(14) -0.25944(18) 0.9895(2) 0.0230(6) Uani 1 1 d . . .
O7 O 0.56610(14) -0.32467(18) 1.2393(2) 0.0258(6) Uani 1 1 d . . .
O8 O 0.63661(13) -0.30175(19) 1.19352(19) 0.0236(6) Uani 1 1 d . . .
O9 O 0.49926(15) -0.1572(2) 0.8646(2) 0.0333(7) Uani 1 1 d . . .
O10 O 0.1868(2) 0.0334(2) 0.3032(3) 0.0508(7) Uani 1 1 d . . .
O11 O 0.12983(19) 0.0695(2) 0.4222(3) 0.0484(5) Uani 1 1 d . . .
C16 C 0.2103(6) -0.0399(8) 0.3307(10) 0.0508(7) Uani 0.50 1 d P A 1
H16A H 0.2143 -0.0625 0.3880 0.061 Uiso 0.50 1 calc PR A 1
C16' C 0.2333(7) -0.0144(8) 0.3318(10) 0.0508(7) Uani 0.50 1 d P A 2
H16B H 0.2756 -0.0008 0.3917 0.061 Uiso 0.50 1 calc PR A 2
C17 C 0.1999(6) -0.0697(8) 0.1753(9) 0.0508(7) Uani 0.50 1 d P A 1
H17A H 0.1932 -0.0087 0.1623 0.076 Uiso 0.50 1 calc PR A 1
H17B H 0.1561 -0.0990 0.1338 0.076 Uiso 0.50 1 calc PR A 1
H17C H 0.2316 -0.0907 0.1593 0.076 Uiso 0.50 1 calc PR A 1
C17' C 0.1768(6) -0.0987(8) 0.1816(9) 0.0508(7) Uani 0.50 1 d P A 2
H17D H 0.1612 -0.0436 0.1484 0.076 Uiso 0.50 1 calc PR A 2
H17E H 0.1385 -0.1288 0.1756 0.076 Uiso 0.50 1 calc PR A 2
H17F H 0.1947 -0.1322 0.1503 0.076 Uiso 0.50 1 calc PR A 2
C18 C 0.2453(8) -0.1817(9) 0.3239(11) 0.0508(7) Uani 0.40 1 d P A 1
H18A H 0.2035 -0.2086 0.3100 0.076 Uiso 0.40 1 calc PR A 1
H18B H 0.2799 -0.1819 0.3959 0.076 Uiso 0.40 1 calc PR A 1
H18C H 0.2625 -0.2132 0.2903 0.076 Uiso 0.40 1 calc PR A 1
C18' C 0.3007(11) -0.1257(13) 0.3327(15) 0.0508(7) Uani 0.30 1 d P A 2
H18D H 0.3318 -0.0835 0.3349 0.076 Uiso 0.30 1 calc PR A 2
H18E H 0.2979 -0.1746 0.2935 0.076 Uiso 0.30 1 calc PR A 2
H18F H 0.3177 -0.1440 0.4006 0.076 Uiso 0.30 1 calc PR A 2
C18" C 0.2711(12) -0.1604(13) 0.3136(16) 0.0508(7) Uani 0.30 1 d P A 3
H18G H 0.3100 -0.1492 0.3092 0.076 Uiso 0.30 1 calc PR A 3
H18H H 0.2443 -0.2075 0.2694 0.076 Uiso 0.30 1 calc PR A 3
H18I H 0.2878 -0.1752 0.3823 0.076 Uiso 0.30 1 calc PR A 3
O1W O 0.2484(13) -0.3453(16) 0.3389(19) 0.101(7) Uani 0.25 1 d PU . .

loop_
_atom_site_aniso_label
_atom_site_aniso_U_11
_atom_site_aniso_U_22
_atom_site_aniso_U_33
_atom_site_aniso_U_23
_atom_site_aniso_U_13
_atom_site_aniso_U_12
Pr1 0.01178(11) 0.01619(12) 0.01170(11) 0.00044(7) 0.00319(9) 0.00123(7)
C1 0.0215(19) 0.0207(19) 0.0190(19) 0.0054(15) 0.0092(17) 0.0047(15)
C2 0.023(2) 0.023(2) 0.0198(19) 0.0047(15) 0.0101(17) 0.0045(16)
C3 0.027(2) 0.022(2) 0.029(2) 0.0064(17) 0.0191(18) 0.0052(16)
C4 0.023(2) 0.032(2) 0.025(2) 0.0171(17) 0.0166(18) 0.0119(17)
C5 0.024(2) 0.041(3) 0.0173(19) 0.0064(18) 0.0059(17) 0.0071(19)
C6 0.029(2) 0.026(2) 0.023(2) 0.0006(17) 0.0097(19) 0.0020(17)
C7 0.022(2) 0.026(2) 0.023(2) 0.0093(16) 0.0134(17) 0.0076(16)
C8 0.0194(19) 0.028(2) 0.0197(19) 0.0092(16) 0.0088(17) 0.0078(16)
C9 0.0189(19) 0.0220(19) 0.0187(18) 0.0010(15) 0.0094(16) 0.0002(15)
C10 0.0190(18) 0.024(2) 0.0159(17) 0.0004(15) 0.0092(16) -0.0024(15)
C11 0.0178(18) 0.0194(18) 0.0154(17) 0.0005(14) 0.0070(15) 0.0015(14)
C12 0.0153(18) 0.0210(19) 0.0217(19) 0.0037(15) 0.0097(16) 0.0033(14)
C13 0.023(2) 0.021(2) 0.0182(19) 0.0054(15) 0.0080(17) 0.0034(16)
C14 0.0194(19) 0.023(2) 0.0177(18) -0.0011(15) 0.0085(16) -0.0004(15)
C15 0.0172(18) 0.0196(18) 0.0148(17) -0.0020(15) 0.0053(15) -0.0016(15)
C19 0.0460(12) 0.0398(11) 0.0544(13) 0.0070(10) 0.0251(11) -0.0104(9)
C20 0.0460(12) 0.0398(11) 0.0544(13) 0.0070(10) 0.0251(11) -0.0104(9)
C21 0.0460(12) 0.0398(11) 0.0544(13) 0.0070(10) 0.0251(11) -0.0104(9)
N1 0.042(2) 0.0243(19) 0.044(2) 0.0067(17) 0.028(2) 0.0085(17)
N2 0.0556(17) 0.0395(14) 0.0488(14) -0.0085(11) 0.0241(13) 0.0122(11)
N3 0.0460(12) 0.0398(11) 0.0544(13) 0.0070(10) 0.0251(11) -0.0104(9)
O1 0.0409(18) 0.0184(15) 0.0205(14) 0.0028(11) 0.0086(14) 0.0073(12)
O2 0.0244(15) 0.0213(14) 0.0194(14) 0.0027(11) 0.0032(12) 0.0036(11)
O3 0.058(2) 0.035(2) 0.045(2) -0.0058(17) 0.013(2) 0.0041(18)
O4 0.108(4) 0.0275(19) 0.059(3) 0.0141(18) 0.049(3) 0.019(2)
O5 0.0154(14) 0.0487(19) 0.0223(15) 0.0125(13) 0.0088(12) 0.0067(12)
O6 0.0216(14) 0.0268(15) 0.0232(14) 0.0013(11) 0.0142(12) 0.0004(11)
O7 0.0156(13) 0.0370(17) 0.0169(13) 0.0084(12) 0.0042(11) -0.0003(12)
O8 0.0160(13) 0.0343(16) 0.0166(13) 0.0033(12) 0.0068(11) 0.0045(11)
O9 0.0267(16) 0.0451(19) 0.0367(17) 0.0283(15) 0.0230(14) 0.0206(14)
O10 0.0556(17) 0.0395(14) 0.0488(14) -0.0085(11) 0.0241(13) 0.0122(11)
O11 0.0460(12) 0.0398(11) 0.0544(13) 0.0070(10) 0.0251(11) -0.0104(9)
C16 0.0556(17) 0.0395(14) 0.0488(14) -0.0085(11) 0.0241(13) 0.0122(11)
C16' 0.0556(17) 0.0395(14) 0.0488(14) -0.0085(11) 0.0241(13) 0.0122(11)
C17 0.0556(17) 0.0395(14) 0.0488(14) -0.0085(11) 0.0241(13) 0.0122(11)
C17' 0.0556(17) 0.0395(14) 0.0488(14) -0.0085(11) 0.0241(13) 0.0122(11)
C18 0.0556(17) 0.0395(14) 0.0488(14) -0.0085(11) 0.0241(13) 0.0122(11)
C18' 0.0556(17) 0.0395(14) 0.0488(14) -0.0085(11) 0.0241(13) 0.0122(11)
C18" 0.0556(17) 0.0395(14) 0.0488(14) -0.0085(11) 0.0241(13) 0.0122(11)
O1W 0.097(11) 0.116(11) 0.099(11) 0.026(8) 0.062(8) -0.013(8)

loop_
_atom_type_symbol
_atom_type_description
_atom_type_scat_dispersion_real
_atom_type_scat_dispersion_imag
_atom_type_scat_source
C C 0.0033 0.0016 'International Tables Vol C Tables 4.2.6.8 and 6.1.1.4'
H H 0.0000 0.0000 'International Tables Vol C Tables 4.2.6.8 and 6.1.1.4'
N N 0.0061 0.0033 'International Tables Vol C Tables 4.2.6.8 and 6.1.1.4'
O O 0.0106 0.0060 'International Tables Vol C Tables 4.2.6.8 and 6.1.1.4'
Pr Pr -0.2180 2.8214 'International Tables Vol C Tables 4.2.6.8 and 6.1.1.4'

loop_
_geom_angle_atom_site_label_1
_geom_angle_atom_site_label_2
_geom_angle_atom_site_label_3
_geom_angle
_geom_angle_site_symmetry_1
_geom_angle_site_symmetry_3
O6 Pr1 O1 69.61(10) 4_556 7_556
O6 Pr1 O2 79.96(9) 4_556 .
O1 Pr1 O2 132.95(10) 7_556 .
O6 Pr1 O10 145.74(12) 4_556 .
O1 Pr1 O10 143.18(12) 7_556 .
O2 Pr1 O10 77.84(11) . .
O6 Pr1 O5 123.34(9) 4_556 6
O1 Pr1 O5 91.26(11) 7_556 6
O2 Pr1 O5 76.21(10) . 6
O10 Pr1 O5 75.74(12) . 6
O6 Pr1 O11 75.34(11) 4_556 .
O1 Pr1 O11 127.80(12) 7_556 .
O2 Pr1 O11 73.91(11) . .
O10 Pr1 O11 73.63(14) . .
O5 Pr1 O11 140.79(12) 6 .
O6 Pr1 O7 101.23(9) 4_556 3_454
O1 Pr1 O7 76.80(10) 7_556 3_454
O2 Pr1 O7 145.87(9) . 3_454
O10 Pr1 O7 83.56(11) . 3_454
O5 Pr1 O7 126.37(10) 6 3_454
O11 Pr1 O7 73.50(11) . 3_454
O6 Pr1 O8 135.93(9) 4_556 3_454
O1 Pr1 O8 70.32(10) 7_556 3_454
O2 Pr1 O8 142.96(9) . 3_454
O10 Pr1 O8 73.03(11) . 3_454
O5 Pr1 O8 74.83(9) 6 3_454
O11 Pr1 O8 117.69(11) . 3_454
O7 Pr1 O8 51.78(9) 3_454 3_454
O6 Pr1 O6 74.68(9) 4_556 6
O1 Pr1 O6 70.77(10) 7_556 6
O2 Pr1 O6 67.01(9) . 6
O10 Pr1 O6 118.76(11) . 6
O5 Pr1 O6 48.74(9) 6 6
O11 Pr1 O6 133.91(10) . 6
O7 Pr1 O6 146.68(9) 3_454 6
O8 Pr1 O6 108.23(8) 3_454 6
O6 Pr1 C15 118.10(10) 4_556 3_454
O1 Pr1 C15 68.32(10) 7_556 3_454
O2 Pr1 C15 158.02(10) . 3_454
O10 Pr1 C15 80.32(12) . 3_454
O5 Pr1 C15 100.82(10) 6 3_454
O11 Pr1 C15 97.56(12) . 3_454
O7 Pr1 C15 26.19(10) 3_454 3_454
O8 Pr1 C15 26.00(10) 3_454 3_454
O6 Pr1 C15 127.41(10) 6 3_454
O6 Pr1 C14 99.21(10) 4_556 6
O1 Pr1 C14 82.98(11) 7_556 6
O2 Pr1 C14 67.12(10) . 6
O10 Pr1 C14 95.79(12) . 6
O5 Pr1 C14 24.17(10) 6 6
O11 Pr1 C14 140.97(11) . 6
O7 Pr1 C14 143.92(10) 3_454 6
O8 Pr1 C14 93.38(9) 3_454 6
O6 Pr1 C14 24.88(9) 6 6
C15 Pr1 C14 117.99(11) 3_454 6
C2 C1 C6 119.6(4) . .
C2 C1 C13 119.9(3) . .
C6 C1 C13 120.5(4) . .
C1 C2 C3 119.9(4) . .
C2 C3 C4 120.4(4) . .
C2 C3 N1 117.3(4) . .
C4 C3 N1 122.3(4) . .
O9 C4 C5 117.5(4) . .
O9 C4 C3 123.4(4) . .
C5 C4 C3 119.1(4) . .
C6 C5 C4 120.4(4) . .
C5 C6 C1 120.5(4) . .
C8 C7 C12 121.3(4) . .
C8 C7 O9 122.5(3) . .
C12 C7 O9 116.1(3) . .
C7 C8 C9 119.6(4) . .
C8 C9 C10 120.1(4) . .
C8 C9 C14 117.5(3) . .
C10 C9 C14 122.5(3) . .
C9 C10 C11 119.5(4) . .
C12 C11 C10 120.4(3) . .
C12 C11 C15 119.1(3) . .
C10 C11 C15 120.5(3) . .
C7 C12 C11 119.0(4) . .
O2 C13 O1 127.0(4) . .
O2 C13 C1 117.2(4) . .
O1 C13 C1 115.7(3) . .
O5 C14 O6 121.5(4) . .
O5 C14 C9 118.2(3) . .
O6 C14 C9 120.2(3) . .
O5 C14 Pr1 54.0(2) . 6_556
O6 C14 Pr1 68.7(2) . 6_556
C9 C14 Pr1 166.4(3) . 6_556
O8 C15 O7 122.1(3) . .
O8 C15 C11 119.0(3) . .
O7 C15 C11 118.9(3) . .
O8 C15 Pr1 63.40(19) . 3_546
O7 C15 Pr1 60.27(19) . 3_546
C11 C15 Pr1 166.0(3) . 3_546
O11 C19 N3 124.3(5) . .
O4 N1 O3 122.8(4) . .
O4 N1 C3 119.5(4) . .
O3 N1 C3 117.7(4) . .
C16 N2 C16' 29.2(7) . .
C16 N2 C17' 113.3(8) . .
C16' N2 C17' 121.3(8) . .
C16 N2 C18" 132.1(11) . .
C16' N2 C18" 133.4(11) . .
C17' N2 C18" 105.3(10) . .
C16 N2 C17 119.8(8) . .
C16' N2 C17 111.1(8) . .
C17' N2 C17 29.9(6) . .
C18" N2 C17 107.9(10) . .
C16 N2 C18' 124.8(10) . .
C16' N2 C18' 110.2(10) . .
C17' N2 C18' 121.9(9) . .
C18" N2 C18' 31.0(10) . .
C17 N2 C18' 108.5(10) . .
C16 N2 C18 112.4(9) . .
C16' N2 C18 129.9(8) . .
C17' N2 C18 101.3(8) . .
C18" N2 C18 29.7(10) . .
C17 N2 C18 118.9(7) . .
C18' N2 C18 58.0(10) . .
C19 N3 C20 121.4(5) . .
C19 N3 C21 120.7(5) . .
C20 N3 C21 117.9(4) . .
C13 O1 Pr1 141.2(3) . 7_556
C13 O2 Pr1 135.4(3) . .
C14 O5 Pr1 101.9(2) . 6_556
C14 O6 Pr1 164.9(3) . 4_546
C14 O6 Pr1 86.4(2) . 6_556
Pr1 O6 Pr1 105.32(9) 4_546 6_556
C15 O7 Pr1 93.5(2) . 3_546
C15 O8 Pr1 90.6(2) . 3_546
C4 O9 C7 115.0(3) . .
C16' O10 C16 31.7(8) . .
C16' O10 Pr1 127.1(7) . .
C16 O10 Pr1 138.7(6) . .
C19 O11 Pr1 140.0(4) . .
O10 C16 N2 123.0(12) . .
O10 C16' N2 124.0(11) . .

loop_
_geom_bond_atom_site_label_1
_geom_bond_atom_site_label_2
_geom_bond_distance
_geom_bond_site_symmetry_2
Pr1 O6 2.432(3) 4_556
Pr1 O1 2.458(3) 7_556
Pr1 O2 2.466(3) .
Pr1 O10 2.476(3) .
Pr1 O5 2.480(3) 6
Pr1 O11 2.481(3) .
Pr1 O7 2.492(3) 3_454
Pr1 O8 2.562(3) 3_454
Pr1 O6 2.802(3) 6
Pr1 C15 2.865(4) 3_454
Pr1 C14 3.001(4) 6
C1 C2 1.384(6) .
C1 C6 1.391(6) .
C1 C13 1.516(5) .
C2 C3 1.392(5) .
C3 C4 1.395(6) .
C3 N1 1.461(6) .
C4 O9 1.387(5) .
C4 C5 1.388(6) .
C5 C6 1.380(6) .
C7 C8 1.384(6) .
C7 C12 1.384(5) .
C7 O9 1.392(5) .
C8 C9 1.389(6) .
C9 C10 1.396(5) .
C9 C14 1.499(5) .
C10 C11 1.397(5) .
C11 C12 1.395(5) .
C11 C15 1.500(5) .
C13 O2 1.252(5) .
C13 O1 1.256(5) .
C14 O5 1.255(5) .
C14 O6 1.265(5) .
C14 Pr1 3.001(4) 6_556
C15 O8 1.256(5) .
C15 O7 1.267(5) .
C15 Pr1 2.865(4) 3_546
C19 O11 1.229(6) .
C19 N3 1.310(6) .
C20 N3 1.458(7) .
C21 N3 1.460(7) .
N1 O4 1.215(5) .
N1 O3 1.228(5) .
N2 C16 1.300(13) .
N2 C16' 1.348(12) .
N2 C17' 1.426(12) .
N2 C18" 1.430(19) .
N2 C17 1.518(13) .
N2 C18' 1.540(19) .
N2 C18 1.598(15) .
O1 Pr1 2.458(3) 7_556
O5 Pr1 2.480(3) 6_556
O6 Pr1 2.432(3) 4_546
O6 Pr1 2.802(3) 6_556
O7 Pr1 2.492(3) 3_546
O8 Pr1 2.562(3) 3_546
O10 C16' 1.192(12) .
O10 C16 1.253(12) .
